data_7132046
loop_
_publ_author_name
'Nagase, Mai'
'Nakano, Sachiko'
'Segawa, Yasutomo'

_publ_section_title
;
 Synthesis of penta- and hexa(3,4-thienylene): Size-dependent structural
 properties of cyclic oligothiophenes
;
_journal_name_full 'Chemical Communications'
_journal_paper_doi 10.1039/D3CC03508E
_journal_year 2023
_chemical_formula_moiety 'C20 H28 B2 O4 S2'
_chemical_formula_sum 'C20 H28 B2 O4 S2'
_chemical_formula_weight 418.16
_space_group_crystal_system triclinic
_space_group_IT_number 2
_space_group_name_Hall '-P 1'
_space_group_name_H-M_alt 'P -1'
_atom_sites_solution_hydrogens geom
_atom_sites_solution_primary dual
_audit_creation_date 2023-07-11
_audit_creation_method
;
Olex2 1.3
(compiled 2020.11.12 svn.r5f609507 for OlexSys, GUI svn.r6408)
;
_audit_update_record
;
2023-07-14 deposited with the CCDC.	2023-08-23 downloaded from the CCDC.
;
_cell_angle_alpha 86.670(2)
_cell_angle_beta 85.723(2)
_cell_angle_gamma 71.102(2)
_cell_formula_units_Z 4
_cell_length_a 10.9669(3)
_cell_length_b 11.1772(2)
_cell_length_c 19.4756(7)
_cell_measurement_reflns_used 15074
_cell_measurement_temperature 123(2)
_cell_measurement_theta_max 30.0270
_cell_measurement_theta_min 2.5980
_cell_volume 2250.87(11)
_computing_cell_refinement 'CrysAlisPro 1.171.39.43c (Rigaku OD, 2018)'
_computing_data_collection 'CrysAlisPro 1.171.39.43c (Rigaku OD, 2018)'
_computing_data_reduction 'CrysAlisPro 1.171.39.43c (Rigaku OD, 2018)'
_computing_molecular_graphics 'Olex2 1.3 (Dolomanov et al., 2009)'
_computing_publication_material 'Olex2 1.3 (Dolomanov et al., 2009)'
_computing_structure_refinement 'SHELXL 2018/3 (Sheldrick, 2015)'
_computing_structure_solution 'SHELXT 2018/2 (Sheldrick, 2018)'
_diffrn_ambient_temperature 123(2)
_diffrn_detector 'CCD plate'
_diffrn_detector_type HyPix
_diffrn_measured_fraction_theta_full 0.999
_diffrn_measured_fraction_theta_max 0.827
_diffrn_measurement_details
;
List of Runs (angles in degrees, time in seconds):

  # Type    Start    End  Width  t~exp~   \w     \q     \k     \f   Frames
#--------------------------------------------------------------------------
  1  \w     -3.00  43.00   0.50   38.45    --   12.67 -19.00   0.00   92
  2  \w    -12.00  51.00   0.50   38.45    --   12.67 -99.00  60.00  126
  3  \w     31.00  56.00   0.50   38.45    --   12.67-144.00 -21.00   50
  4  \w     15.00  63.00   0.50   38.45    --   12.67-126.00 146.00   96
  5  \w     54.00  90.00   0.50   38.45    --   12.67-179.00 150.00   72
  6  \w    -37.00 -10.00   0.50   38.45    --   12.67 -19.00   0.00   54
  7  \w    -38.00  62.00   0.50   38.45    --  -11.26  77.00 -60.00  200
  8  \w     48.00  91.00   0.50   38.45    --   12.67 179.00 -60.00   86
  9  \w    -15.00  87.00   0.50   38.45    --   12.67  77.00 150.00  204
 10  \w    -82.00   9.00   0.50   38.45    --  -11.26 -57.00-180.00  182
 11  \w    -89.00 -64.00   0.50   38.45    --  -11.26-179.00-180.00   50
;
_diffrn_measurement_device 'four-circle diffractometer'
_diffrn_measurement_device_type 'ROD, Synergy Custom system, HyPix'
_diffrn_measurement_method '\w scans'
_diffrn_orient_matrix_type 'CrysAlisPro convention (1999,Acta A55,543-557)'
_diffrn_orient_matrix_UB_11 0.0082938000
_diffrn_orient_matrix_UB_12 0.0069540000
_diffrn_orient_matrix_UB_13 -0.0363143000
_diffrn_orient_matrix_UB_21 0.0017065000
_diffrn_orient_matrix_UB_22 -0.0633787000
_diffrn_orient_matrix_UB_23 -0.0033674000
_diffrn_orient_matrix_UB_31 -0.0679556000
_diffrn_orient_matrix_UB_32 0.0209681000
_diffrn_orient_matrix_UB_33 -0.0023425000
_diffrn_radiation_monochromator mirror
_diffrn_radiation_probe x-ray
_diffrn_radiation_type 'Mo K\a'
_diffrn_radiation_wavelength 0.71073
_diffrn_reflns_av_R_equivalents 0.0373
_diffrn_reflns_av_unetI/netI 0.0508
_diffrn_reflns_Laue_measured_fraction_full 0.999
_diffrn_reflns_Laue_measured_fraction_max 0.827
_diffrn_reflns_limit_h_max 15
_diffrn_reflns_limit_h_min -14
_diffrn_reflns_limit_k_max 15
_diffrn_reflns_limit_k_min -16
_diffrn_reflns_limit_l_max 26
_diffrn_reflns_limit_l_min -28
_diffrn_reflns_number 39866
_diffrn_reflns_point_group_measured_fraction_full 0.999
_diffrn_reflns_point_group_measured_fraction_max 0.827
_diffrn_reflns_theta_full 25.000
_diffrn_reflns_theta_max 31.480
_diffrn_reflns_theta_min 2.283
_diffrn_source 'Rotating-anode X-ray tube'
_diffrn_source_type 'Rigaku (Mo) X-ray Source'
_exptl_absorpt_coefficient_mu 0.259
_exptl_absorpt_correction_T_max 1.00000
_exptl_absorpt_correction_T_min 0.91868
_exptl_absorpt_correction_type multi-scan
_exptl_absorpt_process_details
;
CrysAlisPro 1.171.39.43c (Rigaku Oxford Diffraction, 2018)
Empirical absorption correction using spherical harmonics,
 implemented in SCALE3 ABSPACK scaling algorithm.
;
_exptl_crystal_colour colourless
_exptl_crystal_colour_primary colourless
_exptl_crystal_density_diffrn 1.234
_exptl_crystal_description block
_exptl_crystal_F_000 888
_exptl_crystal_size_max 0.11
_exptl_crystal_size_mid 0.08
_exptl_crystal_size_min 0.05
_refine_diff_density_max 0.524
_refine_diff_density_min -0.375
_refine_diff_density_rms 0.068
_refine_ls_extinction_method none
_refine_ls_goodness_of_fit_ref 1.157
_refine_ls_hydrogen_treatment constr
_refine_ls_matrix_type full
_refine_ls_number_parameters 521
_refine_ls_number_reflns 12381
_refine_ls_number_restraints 0
_refine_ls_restrained_S_all 1.157
_refine_ls_R_factor_all 0.0947
_refine_ls_R_factor_gt 0.0692
_refine_ls_shift/su_max 0.000
_refine_ls_shift/su_mean 0.000
_refine_ls_structure_factor_coef Fsqd
_refine_ls_weighting_details 'w=1/[\s^2^(Fo^2^)+(0.0331P)^2^+4.0228P] where P=(Fo^2^+2Fc^2^)/3'
_refine_ls_weighting_scheme calc
_refine_ls_wR_factor_gt 0.1534
_refine_ls_wR_factor_ref 0.1617
_reflns_Friedel_coverage 0.000
_reflns_number_gt 9574
_reflns_number_total 12381
_reflns_threshold_expression 'I > 2\s(I)'
_cod_data_source_file d3cc03508e3.cif
_cod_data_source_block yse052b_5
_cod_depositor_comments
;

2025-01-11
Z value and formula fixed to values more according to usual
chemical conventions.                 miguel
;
_cod_original_formula_sum 'C40 H56 B4 O8 S4'
_cod_original_formula_weight 836.32
_cod_original_formula_moiety '2(C20 H28 B2 O4 S2)'
_cod_original_formula_units_Z 2
_cod_database_code 7132046
_shelx_shelxl_version_number 2018/3
_chemical_oxdiff_formula 'C B S H O'
_shelx_space_group_comment
;
The symmetry employed for this shelxl refinement is uniquely defined
by the following loop, which should always be used as a source of
symmetry information in preference to the above space-group names.
They are only intended as comments.
;
_reflns_odcompleteness_completeness 99.91
_reflns_odcompleteness_iscentric 1
_reflns_odcompleteness_theta 27.42
_olex2_refinement_description
;
1. Fixed Uiso
 At 1.2 times of:
  All C(H) groups
 At 1.5 times of:
  All C(H,H,H) groups
2.a Aromatic/amide H refined with riding coordinates:
 C25(H25), C21(H21), C28(H28), C24(H24), C1(H1), C8(H8), C4(H4), C5(H5)
2.b Idealised Me refined as rotating group:
 C37(H37A,H37B,H37C), C31(H31A,H31B,H31C), C12(H12A,H12B,H12C), C34(H34A,H34B,
 H34C), C32(H32A,H32B,H32C), C19(H19A,H19B,H19C), C11(H11A,H11B,H11C), C38(H38A,
 H38B,H38C), C39(H39A,H39B,H39C), C13(H13A,H13B,H13C), C14(H14A,H14B,H14C),
 C17(H17A,H17B,H17C), C33(H33A,H33B,H33C), C40(H40A,H40B,H40C), C20(H20A,H20B,
 H20C), C18(H18A,H18B,H18C)
;
_olex2_submission_special_instructions 'No special instructions were received'
_oxdiff_exptl_absorpt_empirical_details
;
Empirical correction (ABSPACK) includes:
- Absorption correction using spherical harmonics
- Frame scaling
;
_oxdiff_exptl_absorpt_empirical_full_max 1.168
_oxdiff_exptl_absorpt_empirical_full_min 0.900

loop_
_space_group_symop_operation_xyz
'x, y, z'
'-x, -y, -z'

loop_
_atom_site_label
_atom_site_type_symbol
_atom_site_fract_x
_atom_site_fract_y
_atom_site_fract_z
_atom_site_U_iso_or_equiv
_atom_site_adp_type
_atom_site_occupancy
_atom_site_site_symmetry_order
_atom_site_calc_flag
_atom_site_refinement_flags_posn
_atom_site_refinement_flags_adp
_atom_site_refinement_flags_occupancy
_atom_site_disorder_assembly
_atom_site_disorder_group
S3 S 0.29656(7) 0.42987(7) 0.34073(4) 0.02723(16) Uani 1 1 d . . . . .
S4 S 0.59286(7) 0.74166(7) 0.14697(4) 0.02711(16) Uani 1 1 d . . . . .
S1 S 0.87156(8) 0.41592(8) 0.11121(4) 0.03563(19) Uani 1 1 d . . . . .
S2 S 0.66852(9) 0.12396(8) 0.37084(4) 0.0391(2) Uani 1 1 d . . . . .
O5 O 0.03794(18) 0.70295(19) 0.17419(11) 0.0277(4) Uani 1 1 d . . . . .
O4 O 0.4799(2) 0.14877(18) 0.16189(11) 0.0301(5) Uani 1 1 d . . . . .
O1 O 0.69005(18) 0.50328(19) 0.35788(11) 0.0283(4) Uani 1 1 d . . . . .
O2 O 0.86653(19) 0.5669(2) 0.33153(10) 0.0295(4) Uani 1 1 d . . . . .
O7 O 0.27079(19) 0.82890(18) 0.35523(10) 0.0260(4) Uani 1 1 d . . . . .
O3 O 0.4857(2) 0.35080(18) 0.14940(10) 0.0285(4) Uani 1 1 d . . . . .
O8 O 0.3010(2) 1.01067(18) 0.30877(11) 0.0311(5) Uani 1 1 d . . . . .
O6 O 0.15756(19) 0.83270(19) 0.18685(11) 0.0301(5) Uani 1 1 d . . . . .
C23 C 0.3573(2) 0.6000(2) 0.26662(13) 0.0190(5) Uani 1 1 d . . . . .
C26 C 0.4341(2) 0.6765(2) 0.23134(13) 0.0188(5) Uani 1 1 d . . . . .
C27 C 0.4206(2) 0.8048(2) 0.24626(14) 0.0204(5) Uani 1 1 d . . . . .
C22 C 0.2239(2) 0.6194(2) 0.25516(14) 0.0213(5) Uani 1 1 d . . . . .
C25 C 0.5242(3) 0.6307(2) 0.17906(14) 0.0233(5) Uani 1 1 d . . . . .
H25 H 0.546258 0.547638 0.162478 0.028 Uiso 1 1 calc R U . . .
C21 C 0.1801(3) 0.5321(3) 0.29250(15) 0.0252(6) Uani 1 1 d . . . . .
H21 H 0.094741 0.528839 0.291702 0.030 Uiso 1 1 calc R U . . .
C28 C 0.5010(3) 0.8513(2) 0.20337(14) 0.0232(5) Uani 1 1 d . . . . .
H28 H 0.505157 0.934745 0.204887 0.028 Uiso 1 1 calc R U . . .
C6 C 0.7091(3) 0.2593(2) 0.26596(15) 0.0239(5) Uani 1 1 d . . . . .
C24 C 0.4082(3) 0.5016(2) 0.31131(14) 0.0230(5) Uani 1 1 d . . . . .
H24 H 0.494730 0.475641 0.324651 0.028 Uiso 1 1 calc R U . . .
C29 C -0.0284(3) 0.8220(3) 0.13834(15) 0.0266(6) Uani 1 1 d . . . . .
C3 C 0.7679(2) 0.3376(3) 0.21954(15) 0.0240(5) Uani 1 1 d . . . . .
C7 C 0.6112(3) 0.2076(2) 0.24773(14) 0.0231(5) Uani 1 1 d . . . . .
C16 C 0.3764(3) 0.2155(3) 0.11650(15) 0.0293(6) Uani 1 1 d . . . . .
C2 C 0.8167(3) 0.4344(3) 0.24179(15) 0.0250(6) Uani 1 1 d . . . . .
C10 C 0.7977(3) 0.6395(3) 0.39043(15) 0.0286(6) Uani 1 1 d . . . . .
C1 C 0.8764(3) 0.4810(3) 0.18785(16) 0.0296(6) Uani 1 1 d . . . . .
H1 H 0.916685 0.543458 0.192412 0.036 Uiso 1 1 calc R U . . .
C35 C 0.1753(3) 0.9318(3) 0.39118(15) 0.0260(6) Uani 1 1 d . . . . .
C30 C 0.0793(3) 0.8862(3) 0.12854(16) 0.0290(6) Uani 1 1 d . . . . .
C9 C 0.7087(3) 0.5617(3) 0.41950(15) 0.0277(6) Uani 1 1 d . . . . .
C36 C 0.2289(3) 1.0447(3) 0.37500(16) 0.0304(6) Uani 1 1 d . . . . .
C8 C 0.5831(3) 0.1320(3) 0.30008(15) 0.0292(6) Uani 1 1 d . . . . .
H8 H 0.522343 0.088387 0.297312 0.035 Uiso 1 1 calc R U . . .
C4 C 0.7909(3) 0.3207(3) 0.15023(16) 0.0299(6) Uani 1 1 d . . . . .
H4 H 0.764779 0.262143 0.126376 0.036 Uiso 1 1 calc R U . . .
C37 C 0.0476(3) 0.9499(3) 0.36026(17) 0.0330(7) Uani 1 1 d . . . . .
H37A H -0.021303 1.013509 0.385731 0.049 Uiso 1 1 calc R U . . .
H37B H 0.029368 0.869437 0.363172 0.049 Uiso 1 1 calc R U . . .
H37C H 0.052210 0.978326 0.311873 0.049 Uiso 1 1 calc R U . . .
C15 C 0.4180(3) 0.3326(3) 0.09110(16) 0.0319(6) Uani 1 1 d . . . . .
C5 C 0.7480(3) 0.2206(3) 0.33097(17) 0.0325(7) Uani 1 1 d . . . . .
H5 H 0.811938 0.244562 0.351716 0.039 Uiso 1 1 calc R U . . .
C31 C -0.0752(3) 0.7924(3) 0.07201(17) 0.0380(7) Uani 1 1 d . . . . .
H31A H -0.110855 0.870877 0.044696 0.057 Uiso 1 1 calc R U . . .
H31B H -0.142283 0.752651 0.082897 0.057 Uiso 1 1 calc R U . . .
H31C H -0.002736 0.734418 0.045583 0.057 Uiso 1 1 calc R U . . .
C12 C 0.7736(3) 0.4539(3) 0.46919(17) 0.0385(7) Uani 1 1 d . . . . .
H12A H 0.858808 0.405437 0.449260 0.058 Uiso 1 1 calc R U . . .
H12B H 0.720428 0.398370 0.477568 0.058 Uiso 1 1 calc R U . . .
H12C H 0.783331 0.488420 0.512821 0.058 Uiso 1 1 calc R U . . .
C34 C 0.0313(3) 1.0287(3) 0.13238(19) 0.0401(8) Uani 1 1 d . . . . .
H34A H -0.029673 1.065075 0.096532 0.060 Uiso 1 1 calc R U . . .
H34B H 0.104550 1.061044 0.125346 0.060 Uiso 1 1 calc R U . . .
H34C H -0.012101 1.052437 0.177751 0.060 Uiso 1 1 calc R U . . .
C32 C -0.1420(3) 0.8931(3) 0.18554(18) 0.0396(8) Uani 1 1 d . . . . .
H32A H -0.110224 0.912657 0.227830 0.059 Uiso 1 1 calc R U . . .
H32B H -0.197462 0.840643 0.197119 0.059 Uiso 1 1 calc R U . . .
H32C H -0.191636 0.971987 0.162157 0.059 Uiso 1 1 calc R U . . .
C19 C 0.2519(3) 0.2488(4) 0.16154(19) 0.0433(8) Uani 1 1 d . . . . .
H19A H 0.253069 0.309954 0.195327 0.065 Uiso 1 1 calc R U . . .
H19B H 0.243832 0.172004 0.185644 0.065 Uiso 1 1 calc R U . . .
H19C H 0.178383 0.285767 0.132726 0.065 Uiso 1 1 calc R U . . .
C11 C 0.5776(3) 0.6400(3) 0.4501(2) 0.0434(8) Uani 1 1 d . . . . .
H11A H 0.589202 0.687506 0.488401 0.065 Uiso 1 1 calc R U . . .
H11B H 0.528453 0.583817 0.466876 0.065 Uiso 1 1 calc R U . . .
H11C H 0.530397 0.699153 0.414597 0.065 Uiso 1 1 calc R U . . .
C38 C 0.1694(3) 0.8914(3) 0.46694(16) 0.0394(8) Uani 1 1 d . . . . .
H38A H 0.257121 0.857414 0.482837 0.059 Uiso 1 1 calc R U . . .
H38B H 0.127294 0.826000 0.472876 0.059 Uiso 1 1 calc R U . . .
H38C H 0.119861 0.964592 0.493912 0.059 Uiso 1 1 calc R U . . .
C39 C 0.1258(3) 1.1722(3) 0.3655(2) 0.0442(9) Uani 1 1 d . . . . .
H39A H 0.072637 1.168864 0.327839 0.066 Uiso 1 1 calc R U . . .
H39B H 0.167017 1.237339 0.354294 0.066 Uiso 1 1 calc R U . . .
H39C H 0.071280 1.192939 0.408136 0.066 Uiso 1 1 calc R U . . .
C13 C 0.7232(4) 0.7709(3) 0.36267(19) 0.0433(8) Uani 1 1 d . . . . .
H13A H 0.655546 0.765352 0.334084 0.065 Uiso 1 1 calc R U . . .
H13B H 0.782388 0.806310 0.334815 0.065 Uiso 1 1 calc R U . . .
H13C H 0.683787 0.825813 0.401224 0.065 Uiso 1 1 calc R U . . .
C14 C 0.8970(3) 0.6466(4) 0.43930(18) 0.0425(8) Uani 1 1 d . . . . .
H14A H 0.852799 0.683425 0.482432 0.064 Uiso 1 1 calc R U . . .
H14B H 0.946195 0.699621 0.417946 0.064 Uiso 1 1 calc R U . . .
H14C H 0.955950 0.561290 0.448969 0.064 Uiso 1 1 calc R U . . .
B2 B 0.5269(3) 0.2376(3) 0.18439(16) 0.0230(6) Uani 1 1 d . . . . .
B1 B 0.7908(3) 0.4996(3) 0.31160(17) 0.0240(6) Uani 1 1 d . . . . .
C17 C 0.3062(4) 0.4527(3) 0.0785(2) 0.0505(10) Uani 1 1 d . . . . .
H17A H 0.253958 0.438640 0.043033 0.076 Uiso 1 1 calc R U . . .
H17B H 0.339914 0.521547 0.063006 0.076 Uiso 1 1 calc R U . . .
H17C H 0.252672 0.475435 0.121340 0.076 Uiso 1 1 calc R U . . .
B4 B 0.3287(3) 0.8821(3) 0.30361(17) 0.0237(6) Uani 1 1 d . . . . .
C33 C 0.1677(3) 0.8461(3) 0.06403(19) 0.0413(8) Uani 1 1 d . . . . .
H33A H 0.193778 0.753962 0.060838 0.062 Uiso 1 1 calc R U . . .
H33B H 0.244523 0.871911 0.066492 0.062 Uiso 1 1 calc R U . . .
H33C H 0.121632 0.886658 0.023277 0.062 Uiso 1 1 calc R U . . .
C40 C 0.3248(3) 1.0519(4) 0.4255(2) 0.0485(9) Uani 1 1 d . . . . .
H40A H 0.279874 1.075385 0.470524 0.073 Uiso 1 1 calc R U . . .
H40B H 0.364657 1.115648 0.408627 0.073 Uiso 1 1 calc R U . . .
H40C H 0.391738 0.969263 0.429851 0.073 Uiso 1 1 calc R U . . .
C20 C 0.3751(4) 0.1279(4) 0.0606(2) 0.0495(9) Uani 1 1 d . . . . .
H20A H 0.313779 0.174271 0.026564 0.074 Uiso 1 1 calc R U . . .
H20B H 0.349106 0.056927 0.080904 0.074 Uiso 1 1 calc R U . . .
H20C H 0.461700 0.095513 0.037896 0.074 Uiso 1 1 calc R U . . .
B3 B 0.1389(3) 0.7191(3) 0.20545(17) 0.0242(6) Uani 1 1 d . . . . .
C18 C 0.5170(4) 0.3062(4) 0.03051(18) 0.0543(10) Uani 1 1 d . . . . .
H18A H 0.583408 0.224289 0.038437 0.081 Uiso 1 1 calc R U . . .
H18B H 0.557258 0.373004 0.025642 0.081 Uiso 1 1 calc R U . . .
H18C H 0.474411 0.304222 -0.011688 0.081 Uiso 1 1 calc R U . . .

loop_
_atom_site_aniso_label
_atom_site_aniso_U_11
_atom_site_aniso_U_22
_atom_site_aniso_U_33
_atom_site_aniso_U_23
_atom_site_aniso_U_13
_atom_site_aniso_U_12
S3 0.0270(4) 0.0276(4) 0.0300(4) 0.0050(3) -0.0021(3) -0.0136(3)
S4 0.0258(4) 0.0300(4) 0.0279(4) -0.0054(3) 0.0085(3) -0.0138(3)
S1 0.0310(4) 0.0451(5) 0.0329(4) -0.0076(3) 0.0049(3) -0.0156(3)
S2 0.0552(5) 0.0338(4) 0.0364(4) 0.0104(3) -0.0210(4) -0.0235(4)
O5 0.0234(10) 0.0305(11) 0.0329(11) 0.0047(8) -0.0073(8) -0.0136(8)
O4 0.0368(12) 0.0242(10) 0.0341(11) 0.0001(8) -0.0128(9) -0.0144(9)
O1 0.0232(10) 0.0310(11) 0.0348(11) -0.0047(9) -0.0007(8) -0.0139(8)
O2 0.0283(11) 0.0382(12) 0.0286(11) -0.0057(9) -0.0001(8) -0.0196(9)
O7 0.0285(10) 0.0224(10) 0.0252(10) -0.0033(8) 0.0066(8) -0.0068(8)
O3 0.0359(11) 0.0258(10) 0.0284(11) 0.0007(8) -0.0098(8) -0.0151(9)
O8 0.0354(11) 0.0238(10) 0.0354(12) -0.0101(8) 0.0144(9) -0.0136(9)
O6 0.0242(10) 0.0258(10) 0.0426(12) 0.0055(9) -0.0124(9) -0.0102(8)
C23 0.0179(12) 0.0183(12) 0.0219(12) -0.0049(9) 0.0013(9) -0.0070(10)
C26 0.0154(12) 0.0194(12) 0.0216(12) -0.0004(9) -0.0028(9) -0.0055(9)
C27 0.0173(12) 0.0206(12) 0.0244(13) -0.0010(10) -0.0006(10) -0.0077(10)
C22 0.0181(12) 0.0210(12) 0.0265(14) -0.0037(10) 0.0004(10) -0.0085(10)
C25 0.0211(13) 0.0204(13) 0.0291(14) -0.0051(10) 0.0016(10) -0.0079(10)
C21 0.0178(13) 0.0269(14) 0.0322(15) 0.0005(11) -0.0019(10) -0.0094(11)
C28 0.0234(13) 0.0198(13) 0.0277(14) -0.0028(10) -0.0002(10) -0.0086(10)
C6 0.0222(13) 0.0179(12) 0.0312(15) -0.0020(10) -0.0031(11) -0.0054(10)
C24 0.0173(12) 0.0231(13) 0.0303(14) -0.0026(11) 0.0006(10) -0.0092(10)
C29 0.0217(13) 0.0294(15) 0.0298(15) 0.0041(11) -0.0054(11) -0.0097(11)
C3 0.0174(12) 0.0214(13) 0.0326(15) -0.0040(11) -0.0035(10) -0.0044(10)
C7 0.0245(13) 0.0167(12) 0.0283(14) -0.0020(10) -0.0044(10) -0.0059(10)
C16 0.0341(16) 0.0293(15) 0.0280(15) -0.0026(11) -0.0096(12) -0.0129(12)
C2 0.0169(13) 0.0243(13) 0.0343(15) -0.0019(11) -0.0046(11) -0.0064(10)
C10 0.0312(15) 0.0302(15) 0.0286(15) -0.0030(12) -0.0018(11) -0.0154(12)
C1 0.0223(14) 0.0351(16) 0.0334(16) -0.0061(12) -0.0006(11) -0.0114(12)
C35 0.0249(14) 0.0240(14) 0.0276(14) -0.0044(11) 0.0052(11) -0.0066(11)
C30 0.0223(14) 0.0287(15) 0.0377(17) 0.0061(12) -0.0065(12) -0.0107(12)
C9 0.0269(14) 0.0281(14) 0.0292(15) -0.0023(11) 0.0002(11) -0.0106(12)
C36 0.0295(15) 0.0272(14) 0.0359(16) -0.0125(12) 0.0127(12) -0.0126(12)
C8 0.0351(16) 0.0246(14) 0.0320(16) 0.0007(11) -0.0110(12) -0.0137(12)
C4 0.0233(14) 0.0295(15) 0.0376(17) -0.0090(12) 0.0000(12) -0.0084(12)
C37 0.0264(15) 0.0373(17) 0.0370(17) -0.0013(13) 0.0034(12) -0.0139(13)
C15 0.0404(17) 0.0335(16) 0.0276(15) 0.0025(12) -0.0087(12) -0.0188(14)
C5 0.0338(16) 0.0247(14) 0.0432(18) 0.0035(12) -0.0169(13) -0.0128(12)
C31 0.0375(18) 0.0478(19) 0.0348(17) 0.0027(14) -0.0123(13) -0.0207(15)
C12 0.047(2) 0.0342(17) 0.0338(17) 0.0054(13) -0.0021(14) -0.0138(15)
C34 0.0398(18) 0.0293(16) 0.052(2) 0.0092(14) -0.0132(15) -0.0123(14)
C32 0.0213(15) 0.052(2) 0.0439(19) -0.0021(16) -0.0010(13) -0.0094(14)
C19 0.0346(18) 0.060(2) 0.0417(19) -0.0007(17) -0.0068(14) -0.0237(17)
C11 0.0337(18) 0.0416(19) 0.052(2) -0.0072(16) 0.0092(15) -0.0095(15)
C38 0.0404(18) 0.0455(19) 0.0268(16) -0.0003(14) 0.0070(13) -0.0084(15)
C39 0.0430(19) 0.0251(16) 0.063(2) -0.0115(15) 0.0215(17) -0.0126(14)
C13 0.063(2) 0.0299(17) 0.0386(19) 0.0015(14) -0.0065(16) -0.0174(16)
C14 0.046(2) 0.057(2) 0.0359(18) -0.0060(16) -0.0105(15) -0.0301(17)
B2 0.0218(15) 0.0221(14) 0.0258(15) -0.0044(12) 0.0004(11) -0.0077(12)
B1 0.0184(14) 0.0228(15) 0.0326(17) 0.0032(12) -0.0047(12) -0.0090(12)
C17 0.059(2) 0.039(2) 0.056(2) 0.0137(17) -0.0273(19) -0.0168(18)
B4 0.0207(15) 0.0250(15) 0.0274(16) -0.0046(12) -0.0008(11) -0.0098(12)
C33 0.0339(17) 0.0426(19) 0.045(2) 0.0082(15) 0.0072(14) -0.0129(15)
C40 0.041(2) 0.060(2) 0.053(2) -0.0301(19) 0.0079(16) -0.0241(18)
C20 0.060(2) 0.048(2) 0.049(2) -0.0149(17) -0.0168(18) -0.0237(18)
B3 0.0180(14) 0.0265(15) 0.0293(16) -0.0019(12) -0.0012(11) -0.0087(12)
C18 0.065(3) 0.082(3) 0.0287(18) 0.0027(18) 0.0011(17) -0.042(2)

loop_
_atom_type_symbol
_atom_type_description
_atom_type_scat_dispersion_real
_atom_type_scat_dispersion_imag
_atom_type_scat_source
C C 0.0033 0.0016 'International Tables Vol C Tables 4.2.6.8 and 6.1.1.4'
H H 0.0000 0.0000 'International Tables Vol C Tables 4.2.6.8 and 6.1.1.4'
B B 0.0013 0.0007 'International Tables Vol C Tables 4.2.6.8 and 6.1.1.4'
O O 0.0106 0.0060 'International Tables Vol C Tables 4.2.6.8 and 6.1.1.4'
S S 0.1246 0.1234 'International Tables Vol C Tables 4.2.6.8 and 6.1.1.4'

loop_
_geom_angle_atom_site_label_1
_geom_angle_atom_site_label_2
_geom_angle_atom_site_label_3
_geom_angle
_geom_angle_site_symmetry_1
_geom_angle_site_symmetry_3
_geom_angle_publ_flag
C21 S3 C24 91.95(13) . . ?
C28 S4 C25 92.23(13) . . ?
C4 S1 C1 91.37(15) . . ?
C8 S2 C5 91.55(15) . . ?
B3 O5 C29 107.7(2) . . ?
B2 O4 C16 106.7(2) . . ?
B1 O1 C9 107.7(2) . . ?
B1 O2 C10 106.8(2) . . ?
B4 O7 C35 107.1(2) . . ?
B2 O3 C15 106.9(2) . . ?
B4 O8 C36 106.9(2) . . ?
B3 O6 C30 107.2(2) . . ?
C22 C23 C26 123.9(2) . . ?
C24 C23 C26 123.0(2) . . ?
C24 C23 C22 113.1(2) . . ?
C27 C26 C23 125.2(2) . . ?
C25 C26 C23 122.2(2) . . ?
C25 C26 C27 112.6(2) . . ?
C26 C27 B4 125.1(2) . . ?
C28 C27 C26 111.6(2) . . ?
C28 C27 B4 123.4(2) . . ?
C23 C22 B3 126.4(2) . . ?
C21 C22 C23 111.0(2) . . ?
C21 C22 B3 122.5(2) . . ?
S4 C25 H25 124.2 . . ?
C26 C25 S4 111.56(19) . . ?
C26 C25 H25 124.2 . . ?
S3 C21 H21 123.8 . . ?
C22 C21 S3 112.4(2) . . ?
C22 C21 H21 123.8 . . ?
S4 C28 H28 124.0 . . ?
C27 C28 S4 112.0(2) . . ?
C27 C28 H28 124.0 . . ?
C7 C6 C3 125.2(3) . . ?
C5 C6 C3 122.9(3) . . ?
C5 C6 C7 111.8(3) . . ?
S3 C24 H24 124.2 . . ?
C23 C24 S3 111.6(2) . . ?
C23 C24 H24 124.2 . . ?
O5 C29 C30 102.0(2) . . ?
O5 C29 C31 108.5(2) . . ?
O5 C29 C32 107.1(2) . . ?
C31 C29 C30 114.9(2) . . ?
C31 C29 C32 110.4(2) . . ?
C32 C29 C30 113.2(3) . . ?
C2 C3 C6 124.9(3) . . ?
C4 C3 C6 123.3(2) . . ?
C4 C3 C2 111.7(3) . . ?
C6 C7 B2 130.2(2) . . ?
C8 C7 C6 111.3(2) . . ?
C8 C7 B2 118.0(2) . . ?
O4 C16 C15 101.3(2) . . ?
O4 C16 C19 106.2(2) . . ?
O4 C16 C20 108.4(3) . . ?
C19 C16 C15 113.8(3) . . ?
C20 C16 C15 114.8(3) . . ?
C20 C16 C19 111.3(3) . . ?
C3 C2 B1 128.7(3) . . ?
C1 C2 C3 110.9(3) . . ?
C1 C2 B1 119.6(2) . . ?
O2 C10 C9 102.4(2) . . ?
O2 C10 C13 107.0(2) . . ?
O2 C10 C14 108.1(2) . . ?
C13 C10 C9 113.3(3) . . ?
C13 C10 C14 110.6(3) . . ?
C14 C10 C9 114.7(3) . . ?
S1 C1 H1 123.4 . . ?
C2 C1 S1 113.2(2) . . ?
C2 C1 H1 123.4 . . ?
O7 C35 C36 102.5(2) . . ?
O7 C35 C37 106.6(2) . . ?
O7 C35 C38 107.7(2) . . ?
C37 C35 C36 113.8(2) . . ?
C37 C35 C38 110.5(2) . . ?
C38 C35 C36 115.0(3) . . ?
O6 C30 C29 102.2(2) . . ?
O6 C30 C34 108.9(2) . . ?
O6 C30 C33 106.3(2) . . ?
C34 C30 C29 114.8(2) . . ?
C34 C30 C33 110.5(3) . . ?
C33 C30 C29 113.4(3) . . ?
O1 C9 C10 101.9(2) . . ?
O1 C9 C12 106.3(2) . . ?
O1 C9 C11 108.7(2) . . ?
C12 C9 C10 113.7(2) . . ?
C12 C9 C11 110.4(3) . . ?
C11 C9 C10 115.0(3) . . ?
O8 C36 C35 102.1(2) . . ?
O8 C36 C39 108.3(3) . . ?
O8 C36 C40 107.0(2) . . ?
C39 C36 C35 114.4(2) . . ?
C40 C36 C35 113.5(3) . . ?
C40 C36 C39 110.8(3) . . ?
S2 C8 H8 123.5 . . ?
C7 C8 S2 113.0(2) . . ?
C7 C8 H8 123.5 . . ?
S1 C4 H4 123.6 . . ?
C3 C4 S1 112.8(2) . . ?
C3 C4 H4 123.6 . . ?
C35 C37 H37A 109.5 . . ?
C35 C37 H37B 109.5 . . ?
C35 C37 H37C 109.5 . . ?
H37A C37 H37B 109.5 . . ?
H37A C37 H37C 109.5 . . ?
H37B C37 H37C 109.5 . . ?
O3 C15 C16 102.1(2) . . ?
O3 C15 C17 108.5(3) . . ?
O3 C15 C18 105.7(3) . . ?
C17 C15 C16 114.3(3) . . ?
C18 C15 C16 113.6(3) . . ?
C18 C15 C17 111.6(3) . . ?
S2 C5 H5 123.8 . . ?
C6 C5 S2 112.4(2) . . ?
C6 C5 H5 123.8 . . ?
C29 C31 H31A 109.5 . . ?
C29 C31 H31B 109.5 . . ?
C29 C31 H31C 109.5 . . ?
H31A C31 H31B 109.5 . . ?
H31A C31 H31C 109.5 . . ?
H31B C31 H31C 109.5 . . ?
C9 C12 H12A 109.5 . . ?
C9 C12 H12B 109.5 . . ?
C9 C12 H12C 109.5 . . ?
H12A C12 H12B 109.5 . . ?
H12A C12 H12C 109.5 . . ?
H12B C12 H12C 109.5 . . ?
C30 C34 H34A 109.5 . . ?
C30 C34 H34B 109.5 . . ?
C30 C34 H34C 109.5 . . ?
H34A C34 H34B 109.5 . . ?
H34A C34 H34C 109.5 . . ?
H34B C34 H34C 109.5 . . ?
C29 C32 H32A 109.5 . . ?
C29 C32 H32B 109.5 . . ?
C29 C32 H32C 109.5 . . ?
H32A C32 H32B 109.5 . . ?
H32A C32 H32C 109.5 . . ?
H32B C32 H32C 109.5 . . ?
C16 C19 H19A 109.5 . . ?
C16 C19 H19B 109.5 . . ?
C16 C19 H19C 109.5 . . ?
H19A C19 H19B 109.5 . . ?
H19A C19 H19C 109.5 . . ?
H19B C19 H19C 109.5 . . ?
C9 C11 H11A 109.5 . . ?
C9 C11 H11B 109.5 . . ?
C9 C11 H11C 109.5 . . ?
H11A C11 H11B 109.5 . . ?
H11A C11 H11C 109.5 . . ?
H11B C11 H11C 109.5 . . ?
C35 C38 H38A 109.5 . . ?
C35 C38 H38B 109.5 . . ?
C35 C38 H38C 109.5 . . ?
H38A C38 H38B 109.5 . . ?
H38A C38 H38C 109.5 . . ?
H38B C38 H38C 109.5 . . ?
C36 C39 H39A 109.5 . . ?
C36 C39 H39B 109.5 . . ?
C36 C39 H39C 109.5 . . ?
H39A C39 H39B 109.5 . . ?
H39A C39 H39C 109.5 . . ?
H39B C39 H39C 109.5 . . ?
C10 C13 H13A 109.5 . . ?
C10 C13 H13B 109.5 . . ?
C10 C13 H13C 109.5 . . ?
H13A C13 H13B 109.5 . . ?
H13A C13 H13C 109.5 . . ?
H13B C13 H13C 109.5 . . ?
C10 C14 H14A 109.5 . . ?
C10 C14 H14B 109.5 . . ?
C10 C14 H14C 109.5 . . ?
H14A C14 H14B 109.5 . . ?
H14A C14 H14C 109.5 . . ?
H14B C14 H14C 109.5 . . ?
O4 B2 C7 120.2(3) . . ?
O3 B2 O4 113.6(3) . . ?
O3 B2 C7 126.0(2) . . ?
O1 B1 O2 112.9(3) . . ?
O1 B1 C2 125.2(2) . . ?
O2 B1 C2 121.8(3) . . ?
C15 C17 H17A 109.5 . . ?
C15 C17 H17B 109.5 . . ?
C15 C17 H17C 109.5 . . ?
H17A C17 H17B 109.5 . . ?
H17A C17 H17C 109.5 . . ?
H17B C17 H17C 109.5 . . ?
O7 B4 O8 113.5(2) . . ?
O7 B4 C27 123.1(2) . . ?
O8 B4 C27 123.4(3) . . ?
C30 C33 H33A 109.5 . . ?
C30 C33 H33B 109.5 . . ?
C30 C33 H33C 109.5 . . ?
H33A C33 H33B 109.5 . . ?
H33A C33 H33C 109.5 . . ?
H33B C33 H33C 109.5 . . ?
C36 C40 H40A 109.5 . . ?
C36 C40 H40B 109.5 . . ?
C36 C40 H40C 109.5 . . ?
H40A C40 H40B 109.5 . . ?
H40A C40 H40C 109.5 . . ?
H40B C40 H40C 109.5 . . ?
C16 C20 H20A 109.5 . . ?
C16 C20 H20B 109.5 . . ?
C16 C20 H20C 109.5 . . ?
H20A C20 H20B 109.5 . . ?
H20A C20 H20C 109.5 . . ?
H20B C20 H20C 109.5 . . ?
O5 B3 O6 112.6(3) . . ?
O5 B3 C22 123.5(2) . . ?
O6 B3 C22 123.9(2) . . ?
C15 C18 H18A 109.5 . . ?
C15 C18 H18B 109.5 . . ?
C15 C18 H18C 109.5 . . ?
H18A C18 H18B 109.5 . . ?
H18A C18 H18C 109.5 . . ?
H18B C18 H18C 109.5 . . ?

loop_
_geom_bond_atom_site_label_1
_geom_bond_atom_site_label_2
_geom_bond_distance
_geom_bond_site_symmetry_2
_geom_bond_publ_flag
S3 C21 1.711(3) . ?
S3 C24 1.717(3) . ?
S4 C25 1.715(3) . ?
S4 C28 1.707(3) . ?
S1 C1 1.710(3) . ?
S1 C4 1.706(3) . ?
S2 C8 1.705(3) . ?
S2 C5 1.715(3) . ?
O5 C29 1.459(3) . ?
O5 B3 1.369(4) . ?
O4 C16 1.467(3) . ?
O4 B2 1.363(3) . ?
O1 C9 1.457(3) . ?
O1 B1 1.365(4) . ?
O2 C10 1.458(4) . ?
O2 B1 1.376(3) . ?
O7 C35 1.454(3) . ?
O7 B4 1.359(4) . ?
O3 C15 1.460(3) . ?
O3 B2 1.358(4) . ?
O8 C36 1.464(3) . ?
O8 B4 1.377(4) . ?
O6 C30 1.455(3) . ?
O6 B3 1.374(4) . ?
C23 C26 1.492(3) . ?
C23 C22 1.441(3) . ?
C23 C24 1.357(4) . ?
C26 C27 1.437(3) . ?
C26 C25 1.363(4) . ?
C27 C28 1.373(4) . ?
C27 B4 1.546(4) . ?
C22 C21 1.371(4) . ?
C22 B3 1.544(4) . ?
C25 H25 0.9500 . ?
C21 H21 0.9500 . ?
C28 H28 0.9500 . ?
C6 C3 1.479(4) . ?
C6 C7 1.447(4) . ?
C6 C5 1.367(4) . ?
C24 H24 0.9500 . ?
C29 C30 1.564(4) . ?
C29 C31 1.517(4) . ?
C29 C32 1.517(4) . ?
C3 C2 1.451(4) . ?
C3 C4 1.367(4) . ?
C7 C8 1.368(4) . ?
C7 B2 1.552(4) . ?
C16 C15 1.562(4) . ?
C16 C19 1.517(5) . ?
C16 C20 1.511(4) . ?
C2 C1 1.364(4) . ?
C2 B1 1.544(4) . ?
C10 C9 1.561(4) . ?
C10 C13 1.521(4) . ?
C10 C14 1.523(4) . ?
C1 H1 0.9500 . ?
C35 C36 1.563(4) . ?
C35 C37 1.514(4) . ?
C35 C38 1.521(4) . ?
C30 C34 1.512(4) . ?
C30 C33 1.523(5) . ?
C9 C12 1.518(4) . ?
C9 C11 1.519(4) . ?
C36 C39 1.517(4) . ?
C36 C40 1.515(5) . ?
C8 H8 0.9500 . ?
C4 H4 0.9500 . ?
C37 H37A 0.9800 . ?
C37 H37B 0.9800 . ?
C37 H37C 0.9800 . ?
C15 C17 1.518(5) . ?
C15 C18 1.517(5) . ?
C5 H5 0.9500 . ?
C31 H31A 0.9800 . ?
C31 H31B 0.9800 . ?
C31 H31C 0.9800 . ?
C12 H12A 0.9800 . ?
C12 H12B 0.9800 . ?
C12 H12C 0.9800 . ?
C34 H34A 0.9800 . ?
C34 H34B 0.9800 . ?
C34 H34C 0.9800 . ?
C32 H32A 0.9800 . ?
C32 H32B 0.9800 . ?
C32 H32C 0.9800 . ?
C19 H19A 0.9800 . ?
C19 H19B 0.9800 . ?
C19 H19C 0.9800 . ?
C11 H11A 0.9800 . ?
C11 H11B 0.9800 . ?
C11 H11C 0.9800 . ?
C38 H38A 0.9800 . ?
C38 H38B 0.9800 . ?
C38 H38C 0.9800 . ?
C39 H39A 0.9800 . ?
C39 H39B 0.9800 . ?
C39 H39C 0.9800 . ?
C13 H13A 0.9800 . ?
C13 H13B 0.9800 . ?
C13 H13C 0.9800 . ?
C14 H14A 0.9800 . ?
C14 H14B 0.9800 . ?
C14 H14C 0.9800 . ?
C17 H17A 0.9800 . ?
C17 H17B 0.9800 . ?
C17 H17C 0.9800 . ?
C33 H33A 0.9800 . ?
C33 H33B 0.9800 . ?
C33 H33C 0.9800 . ?
C40 H40A 0.9800 . ?
C40 H40B 0.9800 . ?
C40 H40C 0.9800 . ?
C20 H20A 0.9800 . ?
C20 H20B 0.9800 . ?
C20 H20C 0.9800 . ?
C18 H18A 0.9800 . ?
C18 H18B 0.9800 . ?
C18 H18C 0.9800 . ?

loop_
_geom_torsion_atom_site_label_1
_geom_torsion_atom_site_label_2
_geom_torsion_atom_site_label_3
_geom_torsion_atom_site_label_4
_geom_torsion
_geom_torsion_site_symmetry_1
_geom_torsion_site_symmetry_2
_geom_torsion_site_symmetry_3
_geom_torsion_site_symmetry_4
_geom_torsion_publ_flag
O5 C29 C30 O6 -28.2(3) . . . . ?
O5 C29 C30 C34 -145.9(3) . . . . ?
O5 C29 C30 C33 85.8(3) . . . . ?
O4 C16 C15 O3 -29.7(3) . . . . ?
O4 C16 C15 C17 -146.7(3) . . . . ?
O4 C16 C15 C18 83.7(3) . . . . ?
O2 C10 C9 O1 -28.1(3) . . . . ?
O2 C10 C9 C12 85.9(3) . . . . ?
O2 C10 C9 C11 -145.5(3) . . . . ?
O7 C35 C36 O8 27.6(3) . . . . ?
O7 C35 C36 C39 144.3(3) . . . . ?
O7 C35 C36 C40 -87.1(3) . . . . ?
C23 C26 C27 C28 -177.6(2) . . . . ?
C23 C26 C27 B4 3.0(4) . . . . ?
C23 C26 C25 S4 178.1(2) . . . . ?
C23 C22 C21 S3 0.4(3) . . . . ?
C23 C22 B3 O5 151.1(3) . . . . ?
C23 C22 B3 O6 -27.7(4) . . . . ?
C26 C23 C22 C21 177.6(2) . . . . ?
C26 C23 C22 B3 0.5(4) . . . . ?
C26 C23 C24 S3 -177.94(19) . . . . ?
C26 C27 C28 S4 -0.9(3) . . . . ?
C26 C27 B4 O7 14.3(4) . . . . ?
C26 C27 B4 O8 -168.0(3) . . . . ?
C27 C26 C25 S4 -0.4(3) . . . . ?
C22 C23 C26 C27 73.7(4) . . . . ?
C22 C23 C26 C25 -104.5(3) . . . . ?
C22 C23 C24 S3 0.0(3) . . . . ?
C25 S4 C28 C27 0.6(2) . . . . ?
C25 C26 C27 C28 0.8(3) . . . . ?
C25 C26 C27 B4 -178.6(3) . . . . ?
C21 S3 C24 C23 0.2(2) . . . . ?
C21 C22 B3 O5 -25.7(4) . . . . ?
C21 C22 B3 O6 155.4(3) . . . . ?
C28 S4 C25 C26 -0.1(2) . . . . ?
C28 C27 B4 O7 -165.0(3) . . . . ?
C28 C27 B4 O8 12.6(4) . . . . ?
C6 C3 C2 C1 174.0(3) . . . . ?
C6 C3 C2 B1 -16.2(4) . . . . ?
C6 C3 C4 S1 -174.9(2) . . . . ?
C6 C7 C8 S2 1.3(3) . . . . ?
C6 C7 B2 O4 153.6(3) . . . . ?
C6 C7 B2 O3 -31.0(5) . . . . ?
C24 S3 C21 C22 -0.4(2) . . . . ?
C24 C23 C26 C27 -108.6(3) . . . . ?
C24 C23 C26 C25 73.2(4) . . . . ?
C24 C23 C22 C21 -0.3(3) . . . . ?
C24 C23 C22 B3 -177.4(3) . . . . ?
C29 O5 B3 O6 -7.9(3) . . . . ?
C29 O5 B3 C22 173.1(3) . . . . ?
C3 C6 C7 C8 175.6(3) . . . . ?
C3 C6 C7 B2 -12.4(5) . . . . ?
C3 C6 C5 S2 -176.7(2) . . . . ?
C3 C2 C1 S1 1.8(3) . . . . ?
C3 C2 B1 O1 -19.3(5) . . . . ?
C3 C2 B1 O2 164.2(3) . . . . ?
C7 C6 C3 C2 150.1(3) . . . . ?
C7 C6 C3 C4 -34.6(4) . . . . ?
C7 C6 C5 S2 -0.3(3) . . . . ?
C16 O4 B2 O3 -12.3(3) . . . . ?
C16 O4 B2 C7 163.7(3) . . . . ?
C2 C3 C4 S1 0.9(3) . . . . ?
C10 O2 B1 O1 -10.4(3) . . . . ?
C10 O2 B1 C2 166.5(3) . . . . ?
C1 S1 C4 C3 0.1(2) . . . . ?
C1 C2 B1 O1 149.7(3) . . . . ?
C1 C2 B1 O2 -26.7(4) . . . . ?
C35 O7 B4 O8 12.2(3) . . . . ?
C35 O7 B4 C27 -170.0(3) . . . . ?
C30 O6 B3 O5 -11.7(3) . . . . ?
C30 O6 B3 C22 167.2(3) . . . . ?
C9 O1 B1 O2 -9.2(3) . . . . ?
C9 O1 B1 C2 174.1(3) . . . . ?
C36 O8 B4 O7 7.0(3) . . . . ?
C36 O8 B4 C27 -170.8(3) . . . . ?
C8 S2 C5 C6 0.9(3) . . . . ?
C8 C7 B2 O4 -34.9(4) . . . . ?
C8 C7 B2 O3 140.6(3) . . . . ?
C4 S1 C1 C2 -1.1(2) . . . . ?
C4 C3 C2 C1 -1.8(3) . . . . ?
C4 C3 C2 B1 168.1(3) . . . . ?
C37 C35 C36 O8 -87.0(3) . . . . ?
C37 C35 C36 C39 29.7(4) . . . . ?
C37 C35 C36 C40 158.2(3) . . . . ?
C15 O3 B2 O4 -8.4(3) . . . . ?
C15 O3 B2 C7 175.9(3) . . . . ?
C5 S2 C8 C7 -1.2(2) . . . . ?
C5 C6 C3 C2 -34.0(4) . . . . ?
C5 C6 C3 C4 141.2(3) . . . . ?
C5 C6 C7 C8 -0.6(4) . . . . ?
C5 C6 C7 B2 171.4(3) . . . . ?
C31 C29 C30 O6 -145.3(3) . . . . ?
C31 C29 C30 C34 97.0(3) . . . . ?
C31 C29 C30 C33 -31.3(4) . . . . ?
C32 C29 C30 O6 86.6(3) . . . . ?
C32 C29 C30 C34 -31.2(4) . . . . ?
C32 C29 C30 C33 -159.4(3) . . . . ?
C19 C16 C15 O3 83.8(3) . . . . ?
C19 C16 C15 C17 -33.2(4) . . . . ?
C19 C16 C15 C18 -162.9(3) . . . . ?
C38 C35 C36 O8 144.1(3) . . . . ?
C38 C35 C36 C39 -99.2(3) . . . . ?
C38 C35 C36 C40 29.4(3) . . . . ?
C13 C10 C9 O1 86.8(3) . . . . ?
C13 C10 C9 C12 -159.3(3) . . . . ?
C13 C10 C9 C11 -30.6(4) . . . . ?
C14 C10 C9 O1 -145.0(3) . . . . ?
C14 C10 C9 C12 -31.0(4) . . . . ?
C14 C10 C9 C11 97.7(3) . . . . ?
B2 O4 C16 C15 25.7(3) . . . . ?
B2 O4 C16 C19 -93.4(3) . . . . ?
B2 O4 C16 C20 146.9(3) . . . . ?
B2 O3 C15 C16 23.7(3) . . . . ?
B2 O3 C15 C17 144.8(3) . . . . ?
B2 O3 C15 C18 -95.3(3) . . . . ?
B2 C7 C8 S2 -171.8(2) . . . . ?
B1 O1 C9 C10 23.0(3) . . . . ?
B1 O1 C9 C12 -96.3(3) . . . . ?
B1 O1 C9 C11 144.9(3) . . . . ?
B1 O2 C10 C9 23.8(3) . . . . ?
B1 O2 C10 C13 -95.7(3) . . . . ?
B1 O2 C10 C14 145.2(3) . . . . ?
B1 C2 C1 S1 -169.0(2) . . . . ?
B4 O7 C35 C36 -24.5(3) . . . . ?
B4 O7 C35 C37 95.3(3) . . . . ?
B4 O7 C35 C38 -146.1(3) . . . . ?
B4 O8 C36 C35 -21.4(3) . . . . ?
B4 O8 C36 C39 -142.5(3) . . . . ?
B4 O8 C36 C40 98.1(3) . . . . ?
B4 C27 C28 S4 178.6(2) . . . . ?
C20 C16 C15 O3 -146.3(3) . . . . ?
C20 C16 C15 C17 96.8(4) . . . . ?
C20 C16 C15 C18 -32.9(4) . . . . ?
B3 O5 C29 C30 22.4(3) . . . . ?
B3 O5 C29 C31 144.1(3) . . . . ?
B3 O5 C29 C32 -96.7(3) . . . . ?
B3 O6 C30 C29 24.6(3) . . . . ?
B3 O6 C30 C34 146.5(3) . . . . ?
B3 O6 C30 C33 -94.5(3) . . . . ?
B3 C22 C21 S3 177.7(2) . . . . ?
